data_4077491
loop_
_publ_author_name
'N\"uckel, Stefan'
'Burger, Peter'

_publ_section_title
;
 Transition Metal Complexes with Sterically Demanding Ligands.
 2.1Meisenheimer Complex Formation and Deprotonation Reactions of a
 Sterically Demanding Aromatic Diimine&#x2020;
;
_journal_issue 17
_journal_name_full Organometallics
_journal_page_first 3305
_journal_paper_doi 10.1021/om000084k
_journal_volume 19
_journal_year 2000
_chemical_compound_source synthesis
_chemical_formula_structural 'C42 H57 Li2 N2 * 1.5 Et2O'
_chemical_formula_sum 'C48 H77 Li2 N2 O1.5'
_chemical_formula_weight 719.96
_chemical_melting_point ?
_chemical_name_systematic
; 
 ? 
;
_space_group_IT_number 14
_symmetry_space_group_name_Hall '-P 2ybc'
_symmetry_space_group_name_H-M 'P 1 21/c 1'
_atom_sites_solution_hydrogens 'geom (a) and difmap (b)'
_atom_sites_solution_primary direct
_atom_sites_solution_secondary difmap
_audit_creation_method SHELXL
_cell_angle_alpha 90.00
_cell_angle_beta 94.610(10)
_cell_angle_gamma 90.00
_cell_formula_units_Z 4
_cell_length_a 12.9790(10)
_cell_length_b 15.7030(10)
_cell_length_c 22.942(2)
_cell_measurement_reflns_used 5000
_cell_measurement_temperature 183(2)
_cell_measurement_theta_max n/a
_cell_measurement_theta_min n/a
_cell_volume 4660.7(6)
_computing_molecular_graphics 'SCHAKAL97 (Keller, 1997)'
_computing_publication_material 'SHELXL-93 (Sheldrick, 1993)'
_computing_structure_refinement 'SHELXL-93 (Sheldrick, 1993)'
_computing_structure_solution 'SHELXS-86 (Sheldrick, 1990)'
_diffrn_ambient_temperature 183(2)
_diffrn_measurement_device 'STOE IPDS'
_diffrn_measurement_method 'Image Plate'
_diffrn_radiation_monochromator graphite
_diffrn_radiation_source 'fine-focus sealed tube'
_diffrn_radiation_type MoK\a
_diffrn_radiation_wavelength 0.71073
_diffrn_reflns_av_R_equivalents 0.0000
_diffrn_reflns_av_sigmaI/netI 0.2109
_diffrn_reflns_limit_h_max 14
_diffrn_reflns_limit_h_min -14
_diffrn_reflns_limit_k_max 17
_diffrn_reflns_limit_k_min 0
_diffrn_reflns_limit_l_max 26
_diffrn_reflns_limit_l_min 0
_diffrn_reflns_number 7239
_diffrn_reflns_theta_max 23.95
_diffrn_reflns_theta_min 2.04
_diffrn_standards_decay_% n/a
_diffrn_standards_interval_count n/a
_diffrn_standards_interval_time n/a
_diffrn_standards_number n/a
_exptl_absorpt_coefficient_mu 0.059
_exptl_absorpt_correction_T_max n/a
_exptl_absorpt_correction_T_min n/a
_exptl_absorpt_correction_type n/a
_exptl_crystal_colour yellow
_exptl_crystal_density_diffrn 1.019
_exptl_crystal_density_meas ?
_exptl_crystal_density_method n/a
_exptl_crystal_description 'rect. parallelpiped'
_exptl_crystal_F_000 1568
_exptl_crystal_size_max 0.3
_exptl_crystal_size_mid 0.2
_exptl_crystal_size_min 0.2
_refine_diff_density_max 0.393
_refine_diff_density_min -0.301
_refine_diff_density_rms 0.033
_refine_ls_extinction_coef n/a
_refine_ls_extinction_method none
_refine_ls_goodness_of_fit_all 0.644
_refine_ls_goodness_of_fit_obs 1.029
_refine_ls_hydrogen_treatment 'riding model (a) and isotropic (b)'
_refine_ls_matrix_type full
_refine_ls_number_parameters 517
_refine_ls_number_reflns 7236
_refine_ls_number_restraints 4
_refine_ls_restrained_S_all 0.696
_refine_ls_restrained_S_obs 1.067
_refine_ls_R_factor_all 0.1319
_refine_ls_R_factor_obs 0.0429
_refine_ls_shift/esd_max 0.005
_refine_ls_shift/esd_mean 0.000
_refine_ls_structure_factor_coef Fsqd
_refine_ls_weighting_details 'w=1/[\s^2^(Fo^2^)+(0.0050P)^2^+0.0000P] where P=(Fo^2^+2Fc^2^)/3'
_refine_ls_weighting_scheme calc
_refine_ls_wR_factor_all 0.0719
_refine_ls_wR_factor_obs 0.0600
_reflns_number_observed 2514
_reflns_number_total 7239
_reflns_observed_criterion >2sigma(I)
_cod_data_source_file om000084k.cif
_cod_data_source_block Complex4*0.5Et2O
_cod_depositor_comments
;
The following automatic conversions were performed:

'_chemical_melting_point' value 'n/a' was changed to '?' - the value
is undefined or not given.

Automatic conversion script
Id: cif_fix_values 1715 2011-07-08 13:25:40Z adriana 

The following automatic conversions were performed:

'_exptl_crystal_density_meas' value 'n/a' was changed to '?' - the
value is perceived as not measured.

Automatic conversion script
Id: cif_fix_values 3008 2015-01-20 13:52:24Z robertas 

The following automatic conversions were performed:

'_refine_ls_weighting_scheme' value 'calc
w=1/[\s^2^(Fo^2^)+(0.0050P)^2^+0.0000P] where P=(Fo^2^+2Fc^2^)/3' was
changed to 'calc'. New tag '_refine_ls_weighting_details' was
created. The value of the new tag was set to
'w=1/[\s^2^(Fo^2^)+(0.0050P)^2^+0.0000P] where P=(Fo^2^+2Fc^2^)/3'.

Automatic conversion script
Id: cif_fix_values 3143 2015-03-26 13:38:13Z robertas 
;
_cod_original_sg_symbol_H-M P2(1)/c
_cod_original_formula_sum 'C48 H77 Li2 N2 O1.50'
_cod_database_code 4077491

loop_
_symmetry_equiv_pos_as_xyz
'x, y, z'
'-x, y+1/2, -z+1/2'
'-x, -y, -z'
'x, -y-1/2, z-1/2'

loop_
_atom_site_aniso_label
_atom_site_aniso_U_11
_atom_site_aniso_U_22
_atom_site_aniso_U_33
_atom_site_aniso_U_23
_atom_site_aniso_U_13
_atom_site_aniso_U_12
O1 0.057(2) 0.0284(14) 0.052(2) -0.0024(13) 0.0014(12) -0.0006(12)
N1 0.0250(14) 0.028(2) 0.0264(14) 0.0024(13) -0.0020(11) -0.0023(12)
N2 0.0250(14) 0.026(2) 0.0290(15) 0.0037(13) 0.0070(11) -0.0017(13)
Li1 0.029(3) 0.042(4) 0.039(3) 0.003(3) 0.011(2) 0.002(3)
Li2 0.036(3) 0.030(3) 0.056(4) 0.001(3) 0.008(3) -0.003(3)
C1 0.024(2) 0.025(2) 0.028(2) 0.0017(15) 0.0065(14) -0.0037(15)
C2 0.023(2) 0.024(2) 0.024(2) 0.005(2) 0.0035(14) -0.0019(14)
C3 0.025(2) 0.025(2) 0.028(2) 0.000(2) 0.0027(14) -0.0063(14)
C4 0.030(2) 0.039(2) 0.031(2) 0.006(2) 0.0000(15) -0.008(2)
C5 0.041(2) 0.036(2) 0.027(2) 0.009(2) 0.000(2) -0.012(2)
C6 0.028(2) 0.032(2) 0.033(2) 0.003(2) 0.005(2) -0.010(2)
C7 0.033(2) 0.033(2) 0.034(2) -0.012(2) 0.004(2) -0.003(2)
C8 0.042(2) 0.033(2) 0.061(2) -0.008(2) 0.009(2) 0.013(2)
C9 0.053(2) 0.040(2) 0.045(2) -0.013(2) 0.007(2) -0.005(2)
C10 0.047(2) 0.056(3) 0.049(2) -0.009(2) 0.022(2) 0.000(2)
C11 0.039(2) 0.049(2) 0.029(2) 0.008(2) -0.006(2) -0.016(2)
C12 0.046(2) 0.060(3) 0.048(2) 0.015(2) -0.008(2) 0.002(2)
C13 0.053(2) 0.066(3) 0.037(2) 0.008(2) -0.007(2) -0.022(2)
C14 0.062(2) 0.078(3) 0.029(2) 0.009(2) -0.009(2) -0.024(2)
C15 0.018(2) 0.026(2) 0.029(2) 0.000(2) 0.0030(14) -0.0005(14)
C16 0.040(2) 0.031(2) 0.028(2) 0.006(2) -0.006(2) -0.007(2)
C17 0.032(2) 0.021(2) 0.040(2) 0.006(2) -0.003(2) 0.000(2)
C18 0.027(2) 0.025(2) 0.042(2) 0.007(2) -0.001(2) -0.002(2)
C19 0.032(2) 0.037(2) 0.059(3) 0.010(2) -0.010(2) -0.004(2)
C20 0.053(3) 0.043(2) 0.048(3) 0.004(2) -0.024(2) -0.008(2)
C21 0.049(2) 0.036(2) 0.034(2) 0.007(2) -0.007(2) -0.003(2)
C22 0.040(2) 0.023(2) 0.030(2) 0.002(2) 0.000(2) -0.004(2)
C23 0.027(2) 0.043(2) 0.052(2) 0.005(2) 0.001(2) 0.001(2)
C24 0.045(2) 0.054(3) 0.068(3) 0.000(2) 0.001(2) 0.018(2)
C25 0.036(2) 0.075(3) 0.071(3) 0.014(2) 0.013(2) -0.007(2)
C26 0.050(2) 0.039(2) 0.028(2) 0.004(2) 0.007(2) 0.005(2)
C27 0.079(3) 0.083(3) 0.044(2) -0.017(2) 0.014(2) 0.015(3)
C28 0.046(2) 0.060(3) 0.051(2) 0.013(2) 0.005(2) -0.006(2)
C29 0.024(2) 0.024(2) 0.034(2) 0.005(2) 0.0013(15) -0.0048(14)
C30 0.025(2) 0.060(3) 0.040(2) 0.015(2) 0.0009(14) 0.005(2)
C31 0.018(2) 0.028(2) 0.028(2) 0.002(2) -0.0023(14) 0.0010(14)
C32 0.020(2) 0.034(2) 0.036(2) 0.002(2) 0.0036(14) 0.003(2)
C33 0.026(2) 0.055(3) 0.031(2) 0.002(2) 0.0032(15) 0.008(2)
C34 0.030(2) 0.053(3) 0.038(2) 0.017(2) 0.008(2) -0.001(2)
C35 0.033(2) 0.039(2) 0.038(2) 0.012(2) -0.001(2) -0.006(2)
C36 0.023(2) 0.030(2) 0.029(2) 0.006(2) -0.0035(14) -0.0018(15)
C37 0.039(2) 0.036(2) 0.065(3) -0.010(2) 0.020(2) 0.000(2)
C38 0.079(3) 0.031(2) 0.095(3) 0.002(2) 0.020(3) 0.014(2)
C39 0.087(3) 0.066(3) 0.071(3) -0.035(3) 0.028(2) -0.008(3)
C40 0.042(2) 0.027(2) 0.041(2) 0.002(2) 0.006(2) -0.006(2)
C41 0.070(3) 0.066(3) 0.067(3) -0.027(2) -0.017(2) -0.006(2)
C42 0.061(3) 0.045(2) 0.073(3) -0.009(2) -0.008(2) 0.015(2)
C43 0.062(3) 0.055(3) 0.061(3) -0.006(2) -0.001(2) -0.008(2)
C44 0.097(3) 0.030(2) 0.084(3) -0.004(2) -0.012(3) -0.012(2)
C45 0.092(3) 0.054(3) 0.064(3) -0.001(2) -0.009(3) -0.005(2)
C46 0.146(4) 0.063(3) 0.073(3) 0.014(3) 0.008(3) -0.003(3)

loop_
_atom_site_label
_atom_site_type_symbol
_atom_site_fract_x
_atom_site_fract_y
_atom_site_fract_z
_atom_site_U_iso_or_equiv
_atom_site_thermal_displace_type
_atom_site_occupancy
_atom_site_calc_flag
_atom_site_refinement_flags
O1 O 0.2847(2) 0.56403(14) 0.14232(10) 0.0460(6) Uani 1 d .
N1 N 0.5249(2) 0.3476(2) 0.20238(10) 0.0265(6) Uani 1 d .
N2 N 0.2447(2) 0.3334(2) 0.17518(10) 0.0266(6) Uani 1 d .
Li1 Li 0.3838(4) 0.3163(4) 0.2138(2) 0.0362(14) Uani 1 d .
Li2 Li 0.3048(4) 0.4415(4) 0.1379(2) 0.0402(14) Uani 1 d .
H2 H 0.3824(16) 0.2625(14) 0.1373(10) 0.010(6) Uiso 1 d .
H4 H 0.3181(18) 0.2980(17) -0.0088(11) 0.025(8) Uiso 1 d .
H5 H 0.3396(20) 0.4616(19) -0.0195(12) 0.047(10) Uiso 1 d .
H6 H 0.4683(19) 0.4865(17) 0.0529(10) 0.027(8) Uiso 1 d .
C1 C 0.4492(2) 0.3752(2) 0.10460(12) 0.0255(8) Uani 1 d .
C2 C 0.3907(2) 0.2910(2) 0.09772(13) 0.0238(7) Uani 1 d .
C3 C 0.2787(2) 0.3125(2) 0.07406(12) 0.0259(7) Uani 1 d .
C4 C 0.2792(2) 0.3422(2) 0.00996(13) 0.0333(8) Uani 1 d .
C5 C 0.3495(2) 0.4205(2) 0.01317(13) 0.0348(9) Uani 1 d .
C6 C 0.4259(2) 0.4334(2) 0.05650(13) 0.0308(8) Uani 1 d .
C7 C 0.4493(2) 0.2196(2) 0.06376(13) 0.0330(8) Uani 1 d .
C8 C 0.5275(2) 0.1786(2) 0.11033(13) 0.0448(9) Uani 1 d .
H8A H 0.5681(11) 0.1368(9) 0.0920(2) 0.067 Uiso 1 calc R
H8B H 0.4905(2) 0.1518(11) 0.1400(5) 0.067 Uiso 1 calc R
H8C H 0.5721(10) 0.2220(3) 0.1278(6) 0.067 Uiso 1 calc R
C9 C 0.3743(2) 0.1487(2) 0.04108(13) 0.0460(9) Uani 1 d .
H9A H 0.3334(11) 0.1308(9) 0.0719(3) 0.069 Uiso 1 calc R
H9B H 0.4130(2) 0.1011(5) 0.0283(8) 0.069 Uiso 1 calc R
H9C H 0.3297(10) 0.1699(4) 0.0089(6) 0.069 Uiso 1 calc R
C10 C 0.5132(2) 0.2529(2) 0.01456(14) 0.0495(10) Uani 1 d .
H10A H 0.4676(3) 0.2773(12) -0.0160(5) 0.074 Uiso 1 calc R
H10B H 0.5508(12) 0.2066(3) -0.0010(6) 0.074 Uiso 1 calc R
H10C H 0.5609(12) 0.2955(10) 0.0301(3) 0.074 Uiso 1 calc R
C11 C 0.1833(2) 0.3515(2) -0.03494(13) 0.0396(9) Uani 1 d .
C12 C 0.1153(3) 0.4298(2) -0.02592(14) 0.0522(11) Uani 1 d .
H12A H 0.0847(13) 0.4247(7) 0.0106(5) 0.078 Uiso 1 calc R
H12B H 0.0619(10) 0.4333(8) -0.0573(5) 0.078 Uiso 1 calc R
H12C H 0.1570(4) 0.4803(3) -0.0255(9) 0.078 Uiso 1 calc R
C13 C 0.1215(2) 0.2671(2) -0.03798(14) 0.0524(11) Uani 1 d .
H13A H 0.1106(15) 0.2485(8) 0.00091(15) 0.079 Uiso 1 calc R
H13B H 0.1596(8) 0.2245(4) -0.0572(8) 0.079 Uiso 1 calc R
H13C H 0.0559(7) 0.2760(4) -0.0596(8) 0.079 Uiso 1 calc R
C14 C 0.2255(2) 0.3615(2) -0.09608(12) 0.0568(11) Uani 1 d .
H14A H 0.1687(2) 0.3660(15) -0.1254(2) 0.085 Uiso 1 calc R
H14B H 0.2667(15) 0.3127(7) -0.1040(4) 0.085 Uiso 1 calc R
H14C H 0.2672(15) 0.4119(8) -0.0966(3) 0.085 Uiso 1 calc R
C15 C 0.5177(2) 0.3960(2) 0.15316(13) 0.0241(7) Uani 1 d .
C16 C 0.5800(2) 0.4774(2) 0.15056(12) 0.0336(8) Uani 1 d .
H16A H 0.5340(2) 0.5247(2) 0.1432(7) 0.050 Uiso 1 calc R
H16B H 0.6255(9) 0.4732(5) 0.1197(5) 0.050 Uiso 1 calc R
H16C H 0.6200(10) 0.4857(6) 0.1872(3) 0.050 Uiso 1 calc R
C17 C 0.6099(2) 0.3539(2) 0.24481(13) 0.0313(8) Uani 1 d .
C18 C 0.7143(2) 0.3446(2) 0.23254(13) 0.0312(8) Uani 1 d .
C19 C 0.7924(2) 0.3474(2) 0.2785(2) 0.0435(9) Uani 1 d .
H19 H 0.8704(21) 0.3414(3) 0.2692(3) 0.052 Uiso 1 calc R
C20 C 0.7691(3) 0.3576(2) 0.3353(2) 0.0492(10) Uani 1 d .
H20 H 0.8211(17) 0.3591(2) 0.3647(9) 0.059 Uiso 1 calc R
C21 C 0.6680(3) 0.3655(2) 0.34822(14) 0.0406(9) Uani 1 d .
H21 H 0.6530(5) 0.3723(3) 0.3876(12) 0.049 Uiso 1 calc R
C22 C 0.5873(2) 0.3637(2) 0.30454(13) 0.0311(8) Uani 1 d .
C23 C 0.7478(2) 0.3259(2) 0.17151(14) 0.0408(9) Uani 1 d .
H23 H 0.6869(2) 0.3308(2) 0.14358(14) 0.049 Uiso 1 calc R
C24 C 0.7903(2) 0.2348(2) 0.1677(2) 0.0557(11) Uani 1 d .
H24A H 0.7385(6) 0.1948(2) 0.1775(9) 0.084 Uiso 1 calc R
H24B H 0.8505(10) 0.2286(5) 0.1946(7) 0.084 Uiso 1 calc R
H24C H 0.8086(16) 0.2240(5) 0.1286(3) 0.084 Uiso 1 calc R
C25 C 0.8304(2) 0.3900(2) 0.1532(2) 0.0602(12) Uani 1 d .
H25A H 0.8440(13) 0.3798(10) 0.1133(4) 0.090 Uiso 1 calc R
H25B H 0.8930(6) 0.3828(10) 0.1780(7) 0.090 Uiso 1 calc R
H25C H 0.8052(7) 0.4471(2) 0.1571(9) 0.090 Uiso 1 calc R
C26 C 0.4776(2) 0.3735(2) 0.31927(14) 0.0387(9) Uani 1 d .
H26 H 0.4404(2) 0.4038(2) 0.28664(14) 0.046 Uiso 1 calc R
C27 C 0.4643(3) 0.4259(3) 0.37518(15) 0.0682(13) Uani 1 d .
H27A H 0.4919(18) 0.3945(7) 0.4088(2) 0.102 Uiso 1 calc R
H27B H 0.3922(3) 0.4367(14) 0.3784(6) 0.102 Uiso 1 calc R
H27C H 0.5004(16) 0.4790(7) 0.3731(5) 0.102 Uiso 1 calc R
C28 C 0.4251(3) 0.2867(2) 0.32449(15) 0.0521(10) Uani 1 d .
H28A H 0.4333(3) 0.2545(2) 0.28959(15) 0.080 Uiso 1 d R
H28B H 0.4572(3) 0.2568(2) 0.35765(15) 0.080 Uiso 1 d R
H28C H 0.3529(3) 0.2940(2) 0.32931(15) 0.080 Uiso 1 d R
C29 C 0.2087(2) 0.3246(2) 0.11454(12) 0.0276(7) Uani 1 d .
C30 C 0.0928(2) 0.3345(2) 0.10256(12) 0.0417(9) Uani 1 d .
H30A H 0.0719(3) 0.3889(6) 0.1167(8) 0.063 Uiso 1 calc R
H30B H 0.0584(2) 0.2901(8) 0.1222(8) 0.063 Uiso 1 calc R
H30C H 0.0747(3) 0.3308(13) 0.06124(15) 0.063 Uiso 1 calc R
C31 C 0.1780(2) 0.3008(2) 0.21654(12) 0.0248(7) Uani 1 d .
C32 C 0.1417(2) 0.3537(2) 0.26016(13) 0.0301(8) Uani 1 d .
C33 C 0.0744(2) 0.3210(2) 0.29851(13) 0.0369(9) Uani 1 d .
H33 H 0.0492(8) 0.3575(11) 0.3276(9) 0.044 Uiso 1 calc R
C34 C 0.0431(2) 0.2372(2) 0.29571(14) 0.0400(10) Uani 1 d .
H34 H -0.0024(15) 0.2177(7) 0.3200(8) 0.048 Uiso 1 calc R
C35 C 0.0822(2) 0.1834(2) 0.25525(13) 0.0371(9) Uani 1 d .
H35 H 0.0605(6) 0.1202(18) 0.25393(14) 0.045 Uiso 1 calc R
C36 C 0.1504(2) 0.2132(2) 0.21642(13) 0.0274(8) Uani 1 d .
C37 C 0.1720(2) 0.4476(2) 0.2640(2) 0.0457(10) Uani 1 d .
H37 H 0.2401(2) 0.4534(2) 0.2489(2) 0.055 Uiso 1 calc R
C38 C 0.0970(3) 0.5016(2) 0.2266(2) 0.0677(13) Uani 1 d .
H38A H 0.1164(12) 0.5605(3) 0.2308(9) 0.101 Uiso 1 calc R
H38B H 0.0286(4) 0.4939(12) 0.2388(8) 0.101 Uiso 1 calc R
H38C H 0.0982(15) 0.4850(11) 0.1864(2) 0.101 Uiso 1 calc R
C39 C 0.1800(3) 0.4818(2) 0.3275(2) 0.0734(13) Uani 1 d .
H39A H 0.2156(18) 0.5354(8) 0.3290(3) 0.110 Uiso 1 calc R
H39B H 0.2174(18) 0.4418(8) 0.3528(2) 0.110 Uiso 1 calc R
H39C H 0.1118(3) 0.4894(16) 0.3401(4) 0.110 Uiso 1 calc R
C40 C 0.1990(2) 0.1489(2) 0.17723(13) 0.0364(8) Uani 1 d .
H40 H 0.2351(2) 0.1807(2) 0.14822(13) 0.044 Uiso 1 calc R
C41 C 0.1207(3) 0.0903(2) 0.1444(2) 0.0691(13) Uani 1 d .
H41A H 0.1553(4) 0.0548(12) 0.1181(8) 0.104 Uiso 1 calc R
H41B H 0.0692(11) 0.1239(2) 0.1227(9) 0.104 Uiso 1 calc R
H41C H 0.0882(15) 0.0552(12) 0.1719(2) 0.104 Uiso 1 calc R
C42 C 0.2786(3) 0.0943(2) 0.2126(2) 0.0602(11) Uani 1 d .
H42A H 0.3105(14) 0.0559(11) 0.1869(2) 0.090 Uiso 1 calc R
H42B H 0.2449(4) 0.0622(12) 0.2412(7) 0.090 Uiso 1 calc R
H42C H 0.3304(10) 0.1303(2) 0.2320(8) 0.090 Uiso 1 calc R
C43 C 0.3911(3) 0.5957(2) 0.2307(2) 0.0596(11) Uani 1 d .
H43A H 0.4273(15) 0.6411(3) 0.2516(5) 0.089 Uiso 1 calc R
H43B H 0.4396(14) 0.5532(11) 0.2205(2) 0.089 Uiso 1 calc R
H43C H 0.3424(3) 0.5707(14) 0.2550(5) 0.089 Uiso 1 calc R
C44 C 0.3348(3) 0.6303(2) 0.1762(2) 0.0717(13) Uani 1 d .
H44A H 0.2838(3) 0.6715(2) 0.1867(2) 0.086 Uiso 1 calc R
H44B H 0.3834(3) 0.6592(2) 0.1531(2) 0.086 Uiso 1 calc R
C45 C 0.2061(3) 0.5959(3) 0.0994(2) 0.0708(13) Uani 1 d .
H45A H 0.1584(3) 0.6315(3) 0.1190(2) 0.085 Uiso 1 calc R
H45B H 0.1672(3) 0.5481(3) 0.0822(2) 0.085 Uiso 1 calc R
C46 C 0.2500(4) 0.6469(3) 0.0512(2) 0.094(2) Uani 1 d .
H46A H 0.2811(22) 0.6981(10) 0.0673(3) 0.141 Uiso 1 calc R
H46B H 0.1955(5) 0.6613(17) 0.0221(7) 0.141 Uiso 1 calc R
H46C H 0.3012(17) 0.6136(8) 0.0336(9) 0.141 Uiso 1 calc R
C47 C 0.1230(10) -0.1091(7) -0.0089(5) 0.115(3) Uiso 0.50 d PD
C48 C 0.0892(11) -0.0173(9) -0.0110(11) 0.210(4) Uiso 0.50 d PD
O2 O -0.0140(11) -0.0261(8) 0.0109(6) 0.200(4) Uiso 0.50 d PD
C49 C -0.0747(9) 0.0562(12) 0.0042(12) 0.210(4) Uiso 0.50 d PD
C50 C -0.1919(7) 0.0639(8) 0.0125(5) 0.115(3) Uiso 0.50 d PD

loop_
_atom_type_symbol
_atom_type_description
_atom_type_scat_dispersion_real
_atom_type_scat_dispersion_imag
_atom_type_scat_source
C C 0.0033 0.0016 'International Tables Vol C Tables 4.2.6.8 and 6.1.1.4'
H H 0.0000 0.0000 'International Tables Vol C Tables 4.2.6.8 and 6.1.1.4'
Li Li -0.0003 0.0001 'International Tables Vol C Tables 4.2.6.8 and 6.1.1.4'
N N 0.0061 0.0033 'International Tables Vol C Tables 4.2.6.8 and 6.1.1.4'
O O 0.0106 0.0060 'International Tables Vol C Tables 4.2.6.8 and 6.1.1.4'

loop_
_geom_angle_atom_site_label_1
_geom_angle_atom_site_label_2
_geom_angle_atom_site_label_3
_geom_angle
_geom_angle_site_symmetry_1
_geom_angle_site_symmetry_3
C44 O1 C45 112.6(3) . .
C44 O1 Li2 133.9(3) . .
C45 O1 Li2 113.3(3) . .
C15 N1 C17 122.0(2) . .
C15 N1 Li1 104.6(2) . .
C17 N1 Li1 128.3(2) . .
C29 N2 C31 116.2(2) . .
C29 N2 Li1 129.7(2) . .
C31 N2 Li1 103.6(2) . .
C29 N2 Li2 77.5(2) . .
C31 N2 Li2 146.3(2) . .
Li1 N2 Li2 86.3(2) . .
N1 Li1 N2 138.5(3) . .
N1 Li1 C28 93.1(2) . .
N2 Li1 C28 125.2(2) . .
N1 Li1 C15 29.97(11) . .
N2 Li1 C15 108.6(2) . .
C28 Li1 C15 120.6(2) . .
N1 Li1 C31 168.4(3) . .
N2 Li1 C31 31.14(11) . .
C28 Li1 C31 95.1(2) . .
C15 Li1 C31 139.1(2) . .
N1 Li1 C2 78.3(2) . .
N2 Li1 C2 71.2(2) . .
C28 Li1 C2 156.6(2) . .
C15 Li1 C2 58.14(13) . .
C31 Li1 C2 97.0(2) . .
N1 Li1 C26 71.4(2) . .
N2 Li1 C26 132.3(3) . .
C28 Li1 C26 33.01(11) . .
C15 Li1 C26 92.6(2) . .
C31 Li1 C26 112.2(2) . .
C2 Li1 C26 149.5(2) . .
N1 Li1 Li2 92.3(2) . .
N2 Li1 Li2 48.6(2) . .
C28 Li1 Li2 141.3(3) . .
C15 Li1 Li2 63.6(2) . .
C31 Li1 Li2 76.2(2) . .
C2 Li1 Li2 61.6(2) . .
C26 Li1 Li2 115.7(2) . .
O1 Li2 N2 136.8(3) . .
O1 Li2 C29 137.9(3) . .
N2 Li2 C29 38.43(13) . .
O1 Li2 C1 125.1(3) . .
N2 Li2 C1 96.2(2) . .
C29 Li2 C1 90.1(2) . .
O1 Li2 C3 144.8(3) . .
N2 Li2 C3 62.8(2) . .
C29 Li2 C3 32.72(12) . .
C1 Li2 C3 61.4(2) . .
O1 Li2 C6 100.5(2) . .
N2 Li2 C6 122.4(3) . .
C29 Li2 C6 98.5(2) . .
C1 Li2 C6 34.22(12) . .
C3 Li2 C6 66.0(2) . .
O1 Li2 Li1 135.5(3) . .
N2 Li2 Li1 45.1(2) . .
C29 Li2 Li1 75.0(2) . .
C1 Li2 Li1 67.7(2) . .
C3 Li2 Li1 79.6(2) . .
C6 Li2 Li1 102.0(2) . .
C15 C1 C6 122.6(3) . .
C15 C1 C2 124.0(3) . .
C6 C1 C2 113.4(3) . .
C15 C1 Li2 96.4(2) . .
C6 C1 Li2 81.0(2) . .
C2 C1 Li2 90.8(2) . .
C1 C2 C3 107.0(2) . .
C1 C2 C7 114.0(2) . .
C3 C2 C7 117.0(2) . .
C1 C2 Li1 80.0(2) . .
C3 C2 Li1 102.1(2) . .
C7 C2 Li1 129.8(2) . .
C29 C3 C2 116.7(2) . .
C29 C3 C4 131.4(3) . .
C2 C3 C4 108.9(2) . .
C29 C3 Li2 63.6(2) . .
C2 C3 Li2 83.8(2) . .
C4 C3 Li2 107.6(2) . .
C5 C4 C3 104.2(2) . .
C5 C4 C11 113.4(3) . .
C3 C4 C11 126.4(3) . .
C6 C5 C4 123.5(3) . .
C5 C6 C1 123.9(3) . .
C5 C6 Li2 95.0(2) . .
C1 C6 Li2 64.8(2) . .
C9 C7 C8 107.0(3) . .
C9 C7 C10 111.1(3) . .
C8 C7 C10 106.5(3) . .
C9 C7 C2 111.1(2) . .
C8 C7 C2 105.4(2) . .
C10 C7 C2 115.1(3) . .
C12 C11 C13 113.0(3) . .
C12 C11 C14 106.8(3) . .
C13 C11 C14 105.3(3) . .
C12 C11 C4 115.0(3) . .
C13 C11 C4 109.4(3) . .
C14 C11 C4 106.6(2) . .
N1 C15 C1 121.7(3) . .
N1 C15 C16 120.2(2) . .
C1 C15 C16 118.0(3) . .
N1 C15 Li1 45.4(2) . .
C1 C15 Li1 84.6(2) . .
C16 C15 Li1 143.1(2) . .
N1 C17 C18 124.3(3) . .
N1 C17 C22 117.2(3) . .
C18 C17 C22 118.4(3) . .
C19 C18 C17 119.5(3) . .
C19 C18 C23 117.0(3) . .
C17 C18 C23 123.4(3) . .
C20 C19 C18 121.2(3) . .
C19 C20 C21 120.2(3) . .
C20 C21 C22 121.3(3) . .
C21 C22 C17 119.4(3) . .
C21 C22 C26 120.7(3) . .
C17 C22 C26 119.9(3) . .
C18 C23 C24 111.2(3) . .
C18 C23 C25 112.1(3) . .
C24 C23 C25 109.2(3) . .
C22 C26 C28 111.2(3) . .
C22 C26 C27 114.4(3) . .
C28 C26 C27 109.2(3) . .
C22 C26 Li1 97.4(2) . .
C28 C26 Li1 67.2(2) . .
C27 C26 Li1 145.8(3) . .
C26 C28 Li1 79.8(2) . .
C3 C29 N2 119.3(2) . .
C3 C29 C30 126.6(3) . .
N2 C29 C30 114.0(2) . .
C3 C29 Li2 83.7(2) . .
N2 C29 Li2 64.1(2) . .
C30 C29 Li2 118.7(3) . .
C32 C31 C36 118.2(3) . .
C32 C31 N2 121.0(3) . .
C36 C31 N2 120.8(3) . .
C32 C31 Li1 110.6(2) . .
C36 C31 Li1 109.8(2) . .
N2 C31 Li1 45.3(2) . .
C33 C32 C31 119.7(3) . .
C33 C32 C37 119.6(3) . .
C31 C32 C37 120.7(3) . .
C34 C33 C32 121.5(3) . .
C33 C34 C35 119.5(3) . .
C34 C35 C36 120.8(3) . .
C35 C36 C31 120.0(3) . .
C35 C36 C40 118.1(3) . .
C31 C36 C40 121.7(3) . .
C32 C37 C38 111.1(3) . .
C32 C37 C39 112.7(3) . .
C38 C37 C39 109.4(3) . .
C36 C40 C42 110.7(3) . .
C36 C40 C41 113.6(3) . .
C42 C40 C41 108.6(3) . .
O1 C44 C43 111.2(3) . .
O1 C45 C46 113.1(3) . .
C49 C47 C50 89.5(12) 3 3
C49 C47 C48 21.9(10) 3 .
C50 C47 C48 68.4(8) 3 .
C49 C48 O2 106.2(22) 3 3
C49 C48 C47 36.5(12) 3 .
O2 C48 C47 141.6(18) 3 .
C49 C48 O2 63.3(18) 3 .
O2 C48 O2 44.4(11) 3 .
C47 C48 O2 99.8(14) . .
C49 C48 C50 80.1(13) 3 3
O2 C48 C50 173.7(18) 3 3
C47 C48 C50 44.6(6) . 3
O2 C48 C50 141.5(15) . 3
O2 O2 C48 82.5(14) 3 3
O2 O2 C49 79.0(13) 3 3
C48 O2 C49 160.1(22) 3 3
O2 O2 C48 53.1(12) 3 .
C48 O2 C48 135.6(11) 3 .
C49 O2 C48 26.6(9) 3 .
O2 O2 C49 58.6(12) 3 .
C48 O2 C49 24.8(10) 3 .
C49 O2 C49 137.6(10) 3 .
C48 O2 C49 111.4(9) . .
C47 C49 C48 121.5(19) 3 3
C47 C49 O2 148.4(24) 3 3
C48 C49 O2 90.1(21) 3 3
C47 C49 C50 47.8(8) 3 .
C48 C49 C50 75.1(15) 3 .
O2 C49 C50 161.1(22) 3 .
C47 C49 O2 166.7(24) 3 .
C48 C49 O2 49.0(18) 3 .
O2 C49 O2 42.4(10) 3 .
C50 C49 O2 124.1(16) . .
C47 C50 C48 67.0(7) 3 3
C47 C50 C49 42.7(8) 3 .
C48 C50 C49 24.8(8) 3 .

loop_
_geom_bond_atom_site_label_1
_geom_bond_atom_site_label_2
_geom_bond_distance
_geom_bond_site_symmetry_2
O1 C44 1.425(4) .
O1 C45 1.449(4) .
O1 Li2 1.945(6) .
N1 C15 1.358(3) .
N1 C17 1.416(3) .
N1 Li1 1.934(5) .
N2 C29 1.438(3) .
N2 C31 1.430(3) .
N2 Li1 1.964(5) .
N2 Li2 2.081(6) .
Li1 C28 2.594(6) .
Li1 C15 2.629(6) .
Li1 C31 2.687(6) .
Li1 C2 2.702(6) .
Li1 C26 2.769(6) .
Li1 Li2 2.769(8) .
Li2 C29 2.259(6) .
Li2 C1 2.326(6) .
Li2 C3 2.506(6) .
Li2 C6 2.539(7) .
C1 C15 1.406(4) .
C1 C6 1.446(4) .
C1 C2 1.527(4) .
C2 C3 1.548(4) .
C2 C7 1.594(4) .
C3 C29 1.363(4) .
C3 C4 1.543(4) .
C4 C5 1.529(4) .
C4 C11 1.558(4) .
C5 C6 1.362(4) .
C7 C9 1.542(4) .
C7 C8 1.552(4) .
C7 C10 1.545(4) .
C11 C12 1.536(4) .
C11 C13 1.548(4) .
C11 C14 1.555(4) .
C15 C16 1.517(4) .
C17 C18 1.413(4) .
C17 C22 1.433(4) .
C18 C19 1.403(4) .
C18 C23 1.528(4) .
C19 C20 1.370(4) .
C20 C21 1.374(4) .
C21 C22 1.391(4) .
C22 C26 1.498(4) .
C23 C24 1.539(4) .
C23 C25 1.553(4) .
C26 C28 1.533(4) .
C26 C27 1.545(4) .
C29 C30 1.515(3) .
C31 C32 1.411(4) .
C31 C36 1.420(4) .
C32 C33 1.387(4) .
C32 C37 1.526(4) .
C33 C34 1.376(4) .
C34 C35 1.382(4) .
C35 C36 1.386(4) .
C36 C40 1.522(4) .
C37 C38 1.506(4) .
C37 C39 1.550(4) .
C40 C42 1.525(4) .
C40 C41 1.525(4) .
C43 C44 1.498(4) .
C45 C46 1.515(5) .
C47 C49 1.05(2) 3
C47 C50 1.150(14) 3
C47 C48 1.507(6) .
C48 C49 0.66(2) 3
C48 O2 1.19(2) 3
C48 O2 1.474(6) .
C48 C50 1.523(15) 3
O2 O2 1.04(2) 3
O2 C48 1.19(2) 3
O2 C49 1.32(2) 3
O2 C49 1.514(6) .
C49 C47 1.05(2) 3
C49 C48 0.66(2) 3
C49 O2 1.32(2) 3
C49 C50 1.552(6) .
C50 C47 1.150(14) 3
C50 C48 1.523(15) 3
